data_7044958
loop_
_publ_author_name
'Blackaby, William J. M.'
'Sabater, Sara'
'Poulten, Rebecca C.'
'Page, Michael J.'
'Folli, Andrea'
'Krewald, Vera'
'Mahon, Mary F.'
'Murphy, Damien M.'
'Richards, Emma'
'Whittlesey, Michael K.'

_publ_section_title
;
 Mono- and dinuclear Ni(i) products formed upon bromide abstraction from
 the Ni(i) ring-expanded NHC complex [Ni(6-Mes)(PPh<sub>3</sub>)Br].
;
_journal_issue 3
_journal_name_full 'Dalton transactions (Cambridge, England : 2003)'
_journal_page_first 769
_journal_page_last 782
_journal_paper_doi 10.1039/c7dt04187j
_journal_volume 47
_journal_year 2018
_chemical_formula_moiety 'C44 H64 B2 N4 Ni2'
_chemical_formula_sum 'C44 H64 B2 N4 Ni2'
_chemical_formula_weight 788.03
_space_group_crystal_system monoclinic
_space_group_IT_number 14
_space_group_name_Hall '-P 2ybc'
_space_group_name_H-M_alt 'P 1 21/c 1'
_symmetry_space_group_name_Hall '-P 2ybc'
_symmetry_space_group_name_H-M 'P 1 21/c 1'
_atom_sites_solution_hydrogens mixed
_atom_sites_solution_primary direct
_audit_creation_date 2017-10-03
_audit_creation_method
;
Olex2 1.2
(compiled 2017.08.10 svn.r3458 for OlexSys, GUI svn.r5381)
;
_audit_update_record
;
2017-10-07 deposited with the CCDC.
2017-12-04 downloaded from the CCDC.
;
_cell_angle_alpha 90
_cell_angle_beta 91.0848(8)
_cell_angle_gamma 90
_cell_formula_units_Z 4
_cell_length_a 14.17049(12)
_cell_length_b 20.24524(15)
_cell_length_c 14.83697(15)
_cell_measurement_reflns_used 28436
_cell_measurement_temperature 100.00(11)
_cell_measurement_theta_max 71.8970
_cell_measurement_theta_min 4.7860
_cell_volume 4255.74(6)
_computing_cell_refinement
;
CrysAlisPro, Agilent Technologies,
Version 1.171.37.35 (release 13-08-2014 CrysAlis171 .NET)
(compiled Aug 13 2014,18:06:01)
;
_computing_data_collection
;
CrysAlisPro, Agilent Technologies,
Version 1.171.37.35 (release 13-08-2014 CrysAlis171 .NET)
(compiled Aug 13 2014,18:06:01)
;
_computing_data_reduction
;
CrysAlisPro, Agilent Technologies,
Version 1.171.37.35 (release 13-08-2014 CrysAlis171 .NET)
(compiled Aug 13 2014,18:06:01)
;
_computing_molecular_graphics 'Olex2 (Dolomanov et al., 2009)'
_computing_publication_material 'Olex2 (Dolomanov et al., 2009)'
_computing_structure_refinement 'ShelXL (Sheldrick, 2015)'
_computing_structure_solution 'ShelXS (Sheldrick, 2008)'
_diffrn_ambient_temperature 100.00(10)
_diffrn_detector_area_resol_mean 8.1150
_diffrn_detector_type EosS2
_diffrn_measured_fraction_theta_full 0.997
_diffrn_measured_fraction_theta_max 0.995
_diffrn_measurement_device 'four-circle diffractometer'
_diffrn_measurement_device_type 'SuperNova, Dual, Cu at zero, EosS2'
_diffrn_measurement_method '\w scans'
_diffrn_radiation_type CuK\a
_diffrn_radiation_wavelength 1.54184
_diffrn_reflns_av_R_equivalents 0.0847
_diffrn_reflns_av_unetI/netI 0.0450
_diffrn_reflns_Laue_measured_fraction_full 0.997
_diffrn_reflns_Laue_measured_fraction_max 0.995
_diffrn_reflns_limit_h_max 15
_diffrn_reflns_limit_h_min -17
_diffrn_reflns_limit_k_max 19
_diffrn_reflns_limit_k_min -24
_diffrn_reflns_limit_l_max 18
_diffrn_reflns_limit_l_min -18
_diffrn_reflns_number 59289
_diffrn_reflns_point_group_measured_fraction_full 0.997
_diffrn_reflns_point_group_measured_fraction_max 0.995
_diffrn_reflns_theta_full 67.684
_diffrn_reflns_theta_max 72.013
_diffrn_reflns_theta_min 7.885
_exptl_absorpt_coefficient_mu 1.343
_exptl_absorpt_correction_T_max 1.00000
_exptl_absorpt_correction_T_min 0.70374
_exptl_absorpt_correction_type multi-scan
_exptl_absorpt_process_details
;
CrysAlisPro, Agilent Technologies,
Version 1.171.37.35 (release 13-08-2014 CrysAlis171 .NET)
(compiled Aug 13 2014,18:06:01)
Empirical absorption correction using spherical harmonics,
 implemented in SCALE3 ABSPACK scaling algorithm.
;
_exptl_crystal_colour 'dark green'
_exptl_crystal_density_diffrn 1.230
_exptl_crystal_description tabloid
_exptl_crystal_F_000 1688
_exptl_crystal_size_max 0.25
_exptl_crystal_size_mid 0.25
_exptl_crystal_size_min 0.25
_refine_diff_density_max 0.680
_refine_diff_density_min -0.638
_refine_diff_density_rms 0.088
_refine_ls_extinction_method none
_refine_ls_goodness_of_fit_ref 1.017
_refine_ls_hydrogen_treatment mixed
_refine_ls_matrix_type full
_refine_ls_number_parameters 511
_refine_ls_number_reflns 8330
_refine_ls_number_restraints 0
_refine_ls_restrained_S_all 1.017
_refine_ls_R_factor_all 0.0580
_refine_ls_R_factor_gt 0.0528
_refine_ls_shift/su_max 0.001
_refine_ls_shift/su_mean 0.000
_refine_ls_structure_factor_coef Fsqd
_refine_ls_weighting_details 'w=1/[\s^2^(Fo^2^)+(0.1008P)^2^+2.1396P] where P=(Fo^2^+2Fc^2^)/3'
_refine_ls_weighting_scheme calc
_refine_ls_wR_factor_gt 0.1401
_refine_ls_wR_factor_ref 0.1457
_reflns_Friedel_coverage 0.000
_reflns_number_gt 7407
_reflns_number_total 8330
_reflns_threshold_expression 'I > 2\s(I)'
_cod_data_source_file c7dt04187j2.cif
_cod_data_source_block s15mkw29
_cod_depositor_comments 'Adding full bibliography for 7044955--7044965.cif.'
_cod_database_code 7044958
_shelxl_version_number 2014-3
_shelx_space_group_comment
;
The symmetry employed for this shelxl refinement is uniquely defined
by the following loop, which should always be used as a source of
symmetry information in preference to the above space-group names.
They are only intended as comments.
;
_shelx_estimated_absorpt_t_max 0.730
_shelx_estimated_absorpt_t_min 0.730
_olex2_refinement_description
;
1. Fixed Uiso
 At 1.2 times of:
  All C(H) groups, All C(H,H) groups, All C(H,H,H,H) groups
 At 1.5 times of:
  All C(H,H,H) groups
2. Uiso/Uaniso restraints and constraints
: with sigma of 0.1 and sigma for terminal atoms of 0.2
3. Others
 Uiso(H1A)=Uiso(H1B)=Uiso(H1C)=Uiso(H1D)=Uiso(H2C)=Uiso(H2D)=Uiso(H2E)=
 Uiso(H2F)=FVAR(1)
 Fixed Sof: H24A(0.87) H24B(0.87) H24C(0.13) H24D(0.13) H26A(0.87) H26B(0.87)
 H26C(0.13) H26D(0.13) C25A(0.87) H25A(0.87) H25B(0.87) C25B(0.13) H25C(0.13)
 H25D(0.13)
4.a Secondary CH2 refined with riding coordinates:
 C2(H2A,H2B), C3(H3A,H3B), C4(H4A,H4B), C24(H24A,H24B), C24(H24C,H24D),
 C26(H26A,H26B), C26(H26C,H26D), C25A(H25A,H25B), C25B(H25C,H25D)
4.b Aromatic/amide H refined with riding coordinates:
 C7(H7), C9(H9), C16(H16), C18(H18), C29(H29), C31(H31), C38(H38), C40(H40)
4.c Idealised Me refined as rotating group:
 C11(H11A,H11B,H11C), C12(H12A,H12B,H12C), C13(H13A,H13B,H13C), C20(H20A,H20B,
 H20C), C21(H21A,H21B,H21C), C22(H22A,H22B,H22C), C33(H33A,H33B,H33C), C34(H34A,
 H34B,H34C), C35(H35A,H35B,H35C), C42(H42A,H42B,H42C), C43(H43A,H43B,H43C),
 C44(H44A,H44B,H44C)
;
_olex2_submission_special_instructions 'No special instructions were received'

loop_
_space_group_symop_operation_xyz
'x, y, z'
'-x, y+1/2, -z+1/2'
'-x, -y, -z'
'x, -y-1/2, z-1/2'

loop_
_atom_site_label
_atom_site_type_symbol
_atom_site_fract_x
_atom_site_fract_y
_atom_site_fract_z
_atom_site_U_iso_or_equiv
_atom_site_adp_type
_atom_site_occupancy
_atom_site_site_symmetry_order
_atom_site_calc_flag
_atom_site_refinement_flags_posn
_atom_site_refinement_flags_adp
_atom_site_refinement_flags_occupancy
_atom_site_disorder_assembly
_atom_site_disorder_group
Ni1 Ni 0.25182(2) 0.09385(2) 0.75451(2) 0.00996(13) Uani 1 1 d . . . . .
Ni2 Ni 0.24505(2) -0.02207(2) 0.71462(2) 0.00982(12) Uani 1 1 d . . . . .
N1 N 0.34313(12) 0.21878(8) 0.78581(11) 0.0109(3) Uani 1 1 d . . . . .
N2 N 0.19198(12) 0.21367(8) 0.83712(12) 0.0123(3) Uani 1 1 d . . . . .
N3 N 0.17622(12) -0.14843(8) 0.65118(12) 0.0128(3) Uani 1 1 d . . . . .
N4 N 0.33354(13) -0.14675(8) 0.69167(12) 0.0139(3) Uani 1 1 d . . . . .
C1 C 0.26245(14) 0.18381(10) 0.79367(13) 0.0110(4) Uani 1 1 d . . . . .
C2 C 0.35916(15) 0.28554(10) 0.82208(15) 0.0170(4) Uani 1 1 d . . . . .
H2A H 0.4031 0.3098 0.7829 0.020 Uiso 1 1 calc R . . . .
H2B H 0.3883 0.2825 0.8831 0.020 Uiso 1 1 calc R . . . .
C3 C 0.26642(16) 0.32263(10) 0.82680(17) 0.0212(5) Uani 1 1 d . . . . .
H3A H 0.2761 0.3648 0.8595 0.025 Uiso 1 1 calc R . . . .
H3B H 0.2430 0.3330 0.7651 0.025 Uiso 1 1 calc R . . . .
C4 C 0.19432(16) 0.28093(10) 0.87504(15) 0.0185(4) Uani 1 1 d . . . . .
H4A H 0.2108 0.2788 0.9401 0.022 Uiso 1 1 calc R . . . .
H4B H 0.1312 0.3014 0.8684 0.022 Uiso 1 1 calc R . . . .
C5 C 0.42103(13) 0.19148(9) 0.73793(13) 0.0100(4) Uani 1 1 d . . . . .
C6 C 0.43183(15) 0.20930(10) 0.64767(13) 0.0139(4) Uani 1 1 d . . . . .
C7 C 0.51219(16) 0.18857(11) 0.60335(14) 0.0173(4) Uani 1 1 d . . . . .
H7 H 0.5203 0.2008 0.5422 0.021 Uiso 1 1 calc R . . . .
C8 C 0.58115(15) 0.15024(11) 0.64651(15) 0.0170(4) Uani 1 1 d . . . . .
C9 C 0.56687(15) 0.13182(10) 0.73555(14) 0.0144(4) Uani 1 1 d . . . . .
H9 H 0.6124 0.1046 0.7652 0.017 Uiso 1 1 calc R . . . .
C10 C 0.48783(14) 0.15211(9) 0.78258(13) 0.0123(4) Uani 1 1 d . . . . .
C11 C 0.35702(17) 0.24957(12) 0.59963(15) 0.0226(5) Uani 1 1 d . . . . .
H11A H 0.2978 0.2246 0.5971 0.034 Uiso 1 1 calc GR . . . .
H11B H 0.3772 0.2593 0.5382 0.034 Uiso 1 1 calc GR . . . .
H11C H 0.3473 0.2910 0.6323 0.034 Uiso 1 1 calc GR . . . .
C12 C 0.66968(17) 0.12969(14) 0.59916(17) 0.0282(5) Uani 1 1 d . . . . .
H12A H 0.6663 0.0825 0.5847 0.042 Uiso 1 1 calc GR . . . .
H12B H 0.7247 0.1380 0.6386 0.042 Uiso 1 1 calc GR . . . .
H12C H 0.6756 0.1552 0.5434 0.042 Uiso 1 1 calc GR . . . .
C13 C 0.47695(17) 0.13216(12) 0.87939(15) 0.0222(5) Uani 1 1 d . . . . .
H13A H 0.4319 0.0955 0.8829 0.033 Uiso 1 1 calc GR . . . .
H13B H 0.4536 0.1698 0.9140 0.033 Uiso 1 1 calc GR . . . .
H13C H 0.5382 0.1181 0.9044 0.033 Uiso 1 1 calc GR . . . .
C14 C 0.10513(14) 0.17789(9) 0.84761(14) 0.0123(4) Uani 1 1 d . . . . .
C15 C 0.03895(15) 0.17804(10) 0.77637(14) 0.0146(4) Uani 1 1 d . . . . .
C16 C -0.04531(15) 0.14362(10) 0.78788(15) 0.0173(4) Uani 1 1 d . . . . .
H16 H -0.0909 0.1430 0.7401 0.021 Uiso 1 1 calc R . . . .
C17 C -0.06409(15) 0.11038(10) 0.86715(16) 0.0183(4) Uani 1 1 d . . . . .
C18 C 0.00294(16) 0.11149(11) 0.93692(15) 0.0184(4) Uani 1 1 d . . . . .
H18 H -0.0097 0.0888 0.9914 0.022 Uiso 1 1 calc R . . . .
C19 C 0.08816(15) 0.14515(10) 0.92860(14) 0.0153(4) Uani 1 1 d . . . . .
C20 C 0.05837(16) 0.21406(11) 0.68991(15) 0.0195(4) Uani 1 1 d . . . . .
H20A H 0.1073 0.1905 0.6569 0.029 Uiso 1 1 calc GR . . . .
H20B H 0.0801 0.2590 0.7037 0.029 Uiso 1 1 calc GR . . . .
H20C H 0.0004 0.2161 0.6529 0.029 Uiso 1 1 calc GR . . . .
C21 C -0.15537(17) 0.07336(12) 0.87921(18) 0.0264(5) Uani 1 1 d . . . . .
H21A H -0.1427 0.0258 0.8803 0.040 Uiso 1 1 calc GR . . . .
H21B H -0.1989 0.0836 0.8290 0.040 Uiso 1 1 calc GR . . . .
H21C H -0.1838 0.0866 0.9361 0.040 Uiso 1 1 calc GR . . . .
C22 C 0.15977(17) 0.14533(12) 1.00487(14) 0.0214(4) Uani 1 1 d . . . . .
H22A H 0.2234 0.1430 0.9804 0.032 Uiso 1 1 calc GR . . . .
H22B H 0.1492 0.1071 1.0439 0.032 Uiso 1 1 calc GR . . . .
H22C H 0.1533 0.1860 1.0400 0.032 Uiso 1 1 calc GR . . . .
C23 C 0.25062(14) -0.11397(10) 0.68448(13) 0.0113(4) Uani 1 1 d . . . . .
C24 C 0.17960(16) -0.21809(10) 0.62223(18) 0.0223(5) Uani 1 1 d . . . . .
H24A H 0.1911 -0.2202 0.5567 0.027 Uiso 0.87 1 calc R . P A 1
H24B H 0.1181 -0.2394 0.6336 0.027 Uiso 0.87 1 calc R . P A 1
H24C H 0.1537 -0.2462 0.6705 0.027 Uiso 0.13 1 calc R . P B 2
H24D H 0.1387 -0.2237 0.5679 0.027 Uiso 0.13 1 calc R . P B 2
C26 C 0.34884(16) -0.21614(10) 0.66637(17) 0.0205(4) Uani 1 1 d . . . . .
H26A H 0.3967 -0.2362 0.7074 0.025 Uiso 0.87 1 calc R . P C 1
H26B H 0.3727 -0.2184 0.6042 0.025 Uiso 0.87 1 calc R . P C 1
H26C H 0.3497 -0.2439 0.7213 0.025 Uiso 0.13 1 calc R . P D 2
H26D H 0.4109 -0.2205 0.6375 0.025 Uiso 0.13 1 calc R . P D 2
C27 C 0.08447(14) -0.11784(9) 0.65318(14) 0.0117(4) Uani 1 1 d . . . . .
C28 C 0.03872(15) -0.11207(10) 0.73542(14) 0.0141(4) Uani 1 1 d . . . . .
C29 C -0.04886(15) -0.08020(10) 0.73608(14) 0.0155(4) Uani 1 1 d . . . . .
H29 H -0.0803 -0.0750 0.7916 0.019 Uiso 1 1 calc R . . . .
C30 C -0.09116(14) -0.05584(10) 0.65738(15) 0.0149(4) Uani 1 1 d . . . . .
C31 C -0.04625(15) -0.06566(10) 0.57561(14) 0.0144(4) Uani 1 1 d . . . . .
H31 H -0.0759 -0.0510 0.5212 0.017 Uiso 1 1 calc R . . . .
C32 C 0.04149(15) -0.09663(9) 0.57256(14) 0.0129(4) Uani 1 1 d . . . . .
C33 C 0.08127(15) -0.13774(11) 0.82216(14) 0.0180(4) Uani 1 1 d . . . . .
H33A H 0.1171 -0.1781 0.8101 0.027 Uiso 1 1 calc GR . . . .
H33B H 0.0309 -0.1476 0.8645 0.027 Uiso 1 1 calc GR . . . .
H33C H 0.1235 -0.1043 0.8484 0.027 Uiso 1 1 calc GR . . . .
C34 C -0.18267(16) -0.01784(10) 0.66095(16) 0.0187(4) Uani 1 1 d . . . . .
H34A H -0.2216 -0.0357 0.7092 0.028 Uiso 1 1 calc GR . . . .
H34B H -0.2167 -0.0221 0.6031 0.028 Uiso 1 1 calc GR . . . .
H34C H -0.1692 0.0289 0.6729 0.028 Uiso 1 1 calc GR . . . .
C35 C 0.08987(16) -0.10472(11) 0.48384(15) 0.0193(4) Uani 1 1 d . . . . .
H35A H 0.0519 -0.0837 0.4360 0.029 Uiso 1 1 calc GR . . . .
H35B H 0.0969 -0.1518 0.4704 0.029 Uiso 1 1 calc GR . . . .
H35C H 0.1523 -0.0839 0.4873 0.029 Uiso 1 1 calc GR . . . .
C36 C 0.41118(14) -0.11509(9) 0.73906(14) 0.0125(4) Uani 1 1 d . . . . .
C37 C 0.47685(14) -0.07713(9) 0.69269(14) 0.0131(4) Uani 1 1 d . . . . .
C38 C 0.55182(14) -0.04924(10) 0.74146(15) 0.0148(4) Uani 1 1 d . . . . .
H38 H 0.5964 -0.0228 0.7108 0.018 Uiso 1 1 calc R . . . .
C39 C 0.56322(16) -0.05896(11) 0.83362(15) 0.0183(4) Uani 1 1 d . . . . .
C40 C 0.49689(16) -0.09734(11) 0.87764(15) 0.0209(5) Uani 1 1 d . . . . .
H40 H 0.5039 -0.1043 0.9407 0.025 Uiso 1 1 calc R . . . .
C41 C 0.42083(15) -0.12571(10) 0.83203(15) 0.0164(4) Uani 1 1 d . . . . .
C42 C 0.46787(16) -0.06531(11) 0.59278(15) 0.0206(4) Uani 1 1 d . . . . .
H42A H 0.4118 -0.0383 0.5799 0.031 Uiso 1 1 calc GR . . . .
H42B H 0.4618 -0.1077 0.5614 0.031 Uiso 1 1 calc GR . . . .
H42C H 0.5242 -0.0422 0.5719 0.031 Uiso 1 1 calc GR . . . .
C43 C 0.64544(18) -0.02958(13) 0.88604(18) 0.0282(5) Uani 1 1 d . . . . .
H43A H 0.7022 -0.0560 0.8759 0.042 Uiso 1 1 calc GR . . . .
H43B H 0.6314 -0.0295 0.9505 0.042 Uiso 1 1 calc GR . . . .
H43C H 0.6561 0.0158 0.8658 0.042 Uiso 1 1 calc GR . . . .
C44 C 0.34786(17) -0.16410(12) 0.88321(16) 0.0240(5) Uani 1 1 d . . . . .
H44A H 0.3712 -0.1723 0.9448 0.036 Uiso 1 1 calc GR . . . .
H44B H 0.3358 -0.2064 0.8529 0.036 Uiso 1 1 calc GR . . . .
H44C H 0.2892 -0.1386 0.8852 0.036 Uiso 1 1 calc GR . . . .
B1 B 0.2251(2) 0.01378(12) 0.84887(16) 0.0210(5) Uani 1 1 d . . . . .
B2 B 0.2628(2) 0.05853(12) 0.61893(17) 0.0253(6) Uani 1 1 d . . . . .
H1A H 0.265(2) 0.0682(17) 0.846(2) 0.031(3) Uiso 1 1 d . . . . .
H1B H 0.266(3) -0.0254(17) 0.804(2) 0.031(3) Uiso 1 1 d . . . . .
H1C H 0.154(3) 0.0225(17) 0.807(2) 0.031(3) Uiso 1 1 d . . . . .
H1D H 0.211(2) 0.0047(17) 0.917(2) 0.031(3) Uiso 1 1 d . . . . .
H2C H 0.228(2) 0.0979(17) 0.668(2) 0.031(3) Uiso 1 1 d . . . . .
H2D H 0.227(2) 0.0034(18) 0.625(2) 0.031(3) Uiso 1 1 d . . . . .
H2E H 0.334(2) 0.0543(17) 0.668(2) 0.031(3) Uiso 1 1 d . . . . .
H2F H 0.287(2) 0.0719(17) 0.550(2) 0.031(3) Uiso 1 1 d . . . . .
C25A C 0.25619(19) -0.25437(11) 0.6721(2) 0.0225(6) Uani 0.87 1 d . . P E 1
H25A H 0.2640 -0.2989 0.6457 0.027 Uiso 0.87 1 calc R . P E 1
H25B H 0.2389 -0.2597 0.7360 0.027 Uiso 0.87 1 calc R . P E 1
C25B C 0.2725(11) -0.2403(8) 0.6024(11) 0.016(3) Uiso 0.13 1 d . U P E 2
H25C H 0.2879 -0.2257 0.5407 0.019 Uiso 0.13 1 calc R . P E 2
H25D H 0.2728 -0.2892 0.6027 0.019 Uiso 0.13 1 calc R . P E 2

loop_
_atom_site_aniso_label
_atom_site_aniso_U_11
_atom_site_aniso_U_22
_atom_site_aniso_U_33
_atom_site_aniso_U_23
_atom_site_aniso_U_13
_atom_site_aniso_U_12
Ni1 0.0154(2) 0.00382(19) 0.0105(2) -0.00215(11) -0.00398(13) -0.00085(11)
Ni2 0.01488(19) 0.00339(18) 0.0110(2) -0.00167(11) -0.00507(13) -0.00018(11)
N1 0.0140(8) 0.0056(7) 0.0130(8) -0.0034(6) -0.0025(6) -0.0012(6)
N2 0.0163(8) 0.0058(7) 0.0147(8) -0.0038(6) -0.0011(6) -0.0023(6)
N3 0.0157(8) 0.0053(7) 0.0173(8) -0.0026(6) -0.0046(6) 0.0001(6)
N4 0.0167(8) 0.0055(7) 0.0192(8) -0.0015(6) -0.0066(7) 0.0009(6)
C1 0.0134(9) 0.0107(9) 0.0088(8) 0.0013(7) -0.0031(7) 0.0000(7)
C2 0.0193(10) 0.0082(9) 0.0234(10) -0.0069(8) -0.0019(8) -0.0046(7)
C3 0.0255(11) 0.0038(8) 0.0343(12) -0.0052(8) 0.0022(9) -0.0011(8)
C4 0.0224(10) 0.0086(9) 0.0245(11) -0.0091(8) 0.0012(8) -0.0006(7)
C5 0.0132(9) 0.0061(8) 0.0105(9) -0.0018(7) -0.0024(7) -0.0021(7)
C6 0.0186(10) 0.0122(9) 0.0109(9) 0.0013(7) -0.0051(7) 0.0002(7)
C7 0.0208(10) 0.0207(10) 0.0104(9) -0.0006(8) -0.0009(8) 0.0020(8)
C8 0.0180(10) 0.0170(9) 0.0159(10) -0.0068(8) -0.0024(8) 0.0023(8)
C9 0.0164(9) 0.0095(8) 0.0169(10) -0.0015(7) -0.0081(7) 0.0028(7)
C10 0.0173(9) 0.0077(8) 0.0117(9) 0.0000(7) -0.0069(7) -0.0023(7)
C11 0.0234(11) 0.0293(12) 0.0149(10) 0.0094(9) -0.0037(8) 0.0074(9)
C12 0.0208(11) 0.0396(14) 0.0241(12) -0.0070(10) -0.0005(9) 0.0100(10)
C13 0.0241(11) 0.0255(11) 0.0167(10) 0.0072(9) -0.0065(8) 0.0034(9)
C14 0.0140(9) 0.0070(8) 0.0159(9) -0.0035(7) -0.0003(7) -0.0004(7)
C15 0.0180(10) 0.0091(8) 0.0167(10) -0.0030(7) -0.0019(8) 0.0026(7)
C16 0.0155(10) 0.0155(9) 0.0207(10) -0.0057(8) -0.0057(8) 0.0015(8)
C17 0.0174(10) 0.0139(9) 0.0237(11) -0.0071(8) 0.0030(8) -0.0028(8)
C18 0.0239(11) 0.0157(10) 0.0157(10) -0.0042(8) 0.0034(8) -0.0038(8)
C19 0.0197(10) 0.0134(9) 0.0128(9) -0.0041(7) -0.0005(8) -0.0003(7)
C20 0.0230(10) 0.0168(10) 0.0185(10) 0.0030(8) -0.0063(8) 0.0033(8)
C21 0.0209(11) 0.0237(11) 0.0346(13) -0.0042(10) 0.0040(9) -0.0091(9)
C22 0.0251(11) 0.0274(11) 0.0114(9) -0.0022(8) -0.0040(8) -0.0049(9)
C23 0.0147(9) 0.0105(9) 0.0085(8) 0.0015(7) -0.0045(7) -0.0008(7)
C24 0.0232(11) 0.0069(9) 0.0365(13) -0.0070(9) -0.0068(9) -0.0014(8)
C26 0.0207(10) 0.0081(9) 0.0325(12) -0.0034(8) -0.0043(9) 0.0033(8)
C27 0.0122(9) 0.0077(8) 0.0149(9) -0.0020(7) -0.0036(7) -0.0024(7)
C28 0.0180(10) 0.0100(9) 0.0141(9) -0.0004(7) -0.0048(7) -0.0043(7)
C29 0.0186(10) 0.0125(9) 0.0153(10) -0.0033(7) 0.0010(8) -0.0031(7)
C30 0.0150(9) 0.0106(9) 0.0190(10) -0.0012(7) -0.0030(8) -0.0021(7)
C31 0.0172(9) 0.0106(9) 0.0151(9) -0.0001(7) -0.0047(7) -0.0018(7)
C32 0.0170(9) 0.0084(8) 0.0133(9) -0.0027(7) -0.0029(7) -0.0037(7)
C33 0.0213(10) 0.0196(10) 0.0130(9) 0.0030(8) -0.0046(8) -0.0037(8)
C34 0.0185(10) 0.0145(9) 0.0230(11) -0.0009(8) 0.0003(8) 0.0011(8)
C35 0.0254(11) 0.0182(10) 0.0142(10) -0.0017(8) -0.0002(8) 0.0044(8)
C36 0.0149(9) 0.0065(8) 0.0159(10) 0.0023(7) -0.0060(7) 0.0022(7)
C37 0.0159(9) 0.0084(8) 0.0150(9) -0.0009(7) -0.0030(7) 0.0026(7)
C38 0.0151(9) 0.0090(9) 0.0203(10) 0.0031(7) -0.0024(8) 0.0014(7)
C39 0.0182(10) 0.0161(10) 0.0202(10) 0.0035(8) -0.0090(8) -0.0007(8)
C40 0.0216(11) 0.0247(11) 0.0161(10) 0.0080(8) -0.0094(8) -0.0024(8)
C41 0.0163(10) 0.0148(9) 0.0179(10) 0.0071(8) -0.0055(8) -0.0007(7)
C42 0.0246(11) 0.0234(11) 0.0139(10) 0.0003(8) -0.0008(8) -0.0012(8)
C43 0.0253(12) 0.0306(12) 0.0282(12) 0.0072(10) -0.0150(10) -0.0073(10)
C44 0.0220(11) 0.0267(12) 0.0231(11) 0.0140(9) -0.0057(9) -0.0059(9)
B1 0.0414(15) 0.0095(10) 0.0120(11) -0.0003(8) 0.0007(10) -0.0047(9)
B2 0.0527(17) 0.0113(10) 0.0118(11) 0.0007(8) -0.0027(11) -0.0042(10)
C25A 0.0240(13) 0.0043(10) 0.0388(15) -0.0008(10) -0.0085(11) 0.0006(9)

loop_
_atom_type_symbol
_atom_type_description
_atom_type_scat_dispersion_real
_atom_type_scat_dispersion_imag
_atom_type_scat_source
C C 0.0181 0.0091 'International Tables Vol C Tables 4.2.6.8 and 6.1.1.4'
H H 0.0000 0.0000 'International Tables Vol C Tables 4.2.6.8 and 6.1.1.4'
B B 0.0090 0.0039 'International Tables Vol C Tables 4.2.6.8 and 6.1.1.4'
N N 0.0311 0.0180 'International Tables Vol C Tables 4.2.6.8 and 6.1.1.4'
Ni Ni -3.0029 0.5091 'International Tables Vol C Tables 4.2.6.8 and 6.1.1.4'

loop_
_geom_angle_atom_site_label_1
_geom_angle_atom_site_label_2
_geom_angle_atom_site_label_3
_geom_angle
Ni2 Ni1 H1A 83.5(14)
Ni2 Ni1 H2C 79.3(15)
Ni2 Ni1 H2E 57.0(10)
C1 Ni1 Ni2 175.85(6)
C1 Ni1 B1 121.71(9)
C1 Ni1 B2 126.50(9)
C1 Ni1 H1A 92.8(14)
C1 Ni1 H2C 104.7(15)
C1 Ni1 H2E 123.6(10)
B1 Ni1 Ni2 55.23(6)
B1 Ni1 H1A 32.9(14)
B1 Ni1 H2C 128.7(15)
B1 Ni1 H2E 103.5(10)
B2 Ni1 Ni2 56.67(7)
B2 Ni1 B1 111.79(9)
B2 Ni1 H1A 137.9(14)
B2 Ni1 H2C 29.7(15)
B2 Ni1 H2E 34.7(10)
H1A Ni1 H2C 162(2)
H1A Ni1 H2E 113.8(17)
H2C Ni1 H2E 61.4(18)
Ni1 Ni2 H1B 78.6(14)
Ni1 Ni2 H2D 83.5(14)
C23 Ni2 Ni1 175.33(6)
C23 Ni2 B1 123.54(9)
C23 Ni2 B2 124.68(9)
C23 Ni2 H1B 99.8(14)
C23 Ni2 H2D 97.9(14)
B1 Ni2 Ni1 56.64(6)
B1 Ni2 B2 111.74(9)
B1 Ni2 H1B 30.6(15)
B1 Ni2 H2D 135.4(14)
B2 Ni2 Ni1 55.21(7)
B2 Ni2 H1B 130.4(15)
B2 Ni2 H2D 32.3(14)
H1B Ni2 H2D 162(2)
C1 N1 C2 125.08(17)
C1 N1 C5 120.06(16)
C5 N1 C2 114.85(16)
C1 N2 C4 126.00(17)
C1 N2 C14 118.09(16)
C14 N2 C4 115.91(17)
C23 N3 C24 124.83(18)
C23 N3 C27 117.97(16)
C27 N3 C24 116.82(16)
C23 N4 C26 125.49(17)
C23 N4 C36 118.26(16)
C36 N4 C26 115.69(16)
N1 C1 Ni1 122.23(15)
N2 C1 Ni1 121.22(14)
N2 C1 N1 116.34(17)
N1 C2 H2A 109.6
N1 C2 H2B 109.6
N1 C2 C3 110.13(16)
H2A C2 H2B 108.1
C3 C2 H2A 109.6
C3 C2 H2B 109.6
C2 C3 H3A 109.7
C2 C3 H3B 109.7
H3A C3 H3B 108.2
C4 C3 C2 109.79(18)
C4 C3 H3A 109.7
C4 C3 H3B 109.7
N2 C4 C3 110.18(17)
N2 C4 H4A 109.6
N2 C4 H4B 109.6
C3 C4 H4A 109.6
C3 C4 H4B 109.6
H4A C4 H4B 108.1
C6 C5 N1 118.29(17)
C10 C5 N1 120.43(18)
C10 C5 C6 121.11(19)
C5 C6 C11 120.28(19)
C7 C6 C5 118.72(18)
C7 C6 C11 121.00(19)
C6 C7 H7 119.2
C6 C7 C8 121.6(2)
C8 C7 H7 119.2
C7 C8 C12 121.4(2)
C9 C8 C7 118.2(2)
C9 C8 C12 120.4(2)
C8 C9 H9 119.0
C8 C9 C10 121.97(18)
C10 C9 H9 119.0
C5 C10 C13 121.77(19)
C9 C10 C5 118.39(18)
C9 C10 C13 119.84(18)
C6 C11 H11A 109.5
C6 C11 H11B 109.5
C6 C11 H11C 109.5
H11A C11 H11B 109.5
H11A C11 H11C 109.5
H11B C11 H11C 109.5
C8 C12 H12A 109.5
C8 C12 H12B 109.5
C8 C12 H12C 109.5
H12A C12 H12B 109.5
H12A C12 H12C 109.5
H12B C12 H12C 109.5
C10 C13 H13A 109.5
C10 C13 H13B 109.5
C10 C13 H13C 109.5
H13A C13 H13B 109.5
H13A C13 H13C 109.5
H13B C13 H13C 109.5
C15 C14 N2 118.65(18)
C19 C14 N2 119.56(18)
C19 C14 C15 121.78(19)
C14 C15 C20 120.92(19)
C16 C15 C14 118.0(2)
C16 C15 C20 121.11(19)
C15 C16 H16 119.2
C17 C16 C15 121.67(19)
C17 C16 H16 119.2
C16 C17 C18 119.0(2)
C16 C17 C21 121.4(2)
C18 C17 C21 119.6(2)
C17 C18 H18 119.3
C17 C18 C19 121.5(2)
C19 C18 H18 119.3
C14 C19 C22 121.38(19)
C18 C19 C14 118.13(19)
C18 C19 C22 120.5(2)
C15 C20 H20A 109.5
C15 C20 H20B 109.5
C15 C20 H20C 109.5
H20A C20 H20B 109.5
H20A C20 H20C 109.5
H20B C20 H20C 109.5
C17 C21 H21A 109.5
C17 C21 H21B 109.5
C17 C21 H21C 109.5
H21A C21 H21B 109.5
H21A C21 H21C 109.5
H21B C21 H21C 109.5
C19 C22 H22A 109.5
C19 C22 H22B 109.5
C19 C22 H22C 109.5
H22A C22 H22B 109.5
H22A C22 H22C 109.5
H22B C22 H22C 109.5
N3 C23 Ni2 123.50(15)
N3 C23 N4 116.54(18)
N4 C23 Ni2 119.87(14)
N3 C24 H24A 109.5
N3 C24 H24B 109.5
N3 C24 H24C 108.9
N3 C24 H24D 108.9
N3 C24 C25A 110.66(18)
H24A C24 H24B 108.1
H24C C24 H24D 107.7
C25A C24 H24A 109.5
C25A C24 H24B 109.5
C25B C24 N3 113.3(7)
C25B C24 H24C 108.9
C25B C24 H24D 108.9
N4 C26 H26A 109.7
N4 C26 H26B 109.7
N4 C26 H26C 109.4
N4 C26 H26D 109.4
N4 C26 C25A 109.80(18)
N4 C26 C25B 111.3(6)
H26A C26 H26B 108.2
H26C C26 H26D 108.0
C25A C26 H26A 109.7
C25A C26 H26B 109.7
C25B C26 H26C 109.4
C25B C26 H26D 109.4
C28 C27 N3 119.19(18)
C28 C27 C32 121.27(19)
C32 C27 N3 119.50(18)
C27 C28 C29 118.10(19)
C27 C28 C33 122.23(19)
C29 C28 C33 119.66(19)
C28 C29 H29 119.2
C30 C29 C28 121.7(2)
C30 C29 H29 119.2
C29 C30 C31 118.85(19)
C29 C30 C34 120.5(2)
C31 C30 C34 120.64(19)
C30 C31 H31 119.5
C32 C31 C30 120.96(19)
C32 C31 H31 119.5
C27 C32 C35 121.09(19)
C31 C32 C27 118.96(19)
C31 C32 C35 119.93(19)
C28 C33 H33A 109.5
C28 C33 H33B 109.5
C28 C33 H33C 109.5
H33A C33 H33B 109.5
H33A C33 H33C 109.5
H33B C33 H33C 109.5
C30 C34 H34A 109.5
C30 C34 H34B 109.5
C30 C34 H34C 109.5
H34A C34 H34B 109.5
H34A C34 H34C 109.5
H34B C34 H34C 109.5
C32 C35 H35A 109.5
C32 C35 H35B 109.5
C32 C35 H35C 109.5
H35A C35 H35B 109.5
H35A C35 H35C 109.5
H35B C35 H35C 109.5
C37 C36 N4 120.83(18)
C37 C36 C41 121.04(18)
C41 C36 N4 118.08(18)
C36 C37 C42 121.85(18)
C38 C37 C36 118.38(19)
C38 C37 C42 119.77(19)
C37 C38 H38 119.1
C39 C38 C37 121.8(2)
C39 C38 H38 119.1
C38 C39 C40 118.3(2)
C38 C39 C43 121.7(2)
C40 C39 C43 120.0(2)
C39 C40 H40 119.1
C41 C40 C39 121.9(2)
C41 C40 H40 119.1
C36 C41 C44 121.30(19)
C40 C41 C36 118.5(2)
C40 C41 C44 120.1(2)
C37 C42 H42A 109.5
C37 C42 H42B 109.5
C37 C42 H42C 109.5
H42A C42 H42B 109.5
H42A C42 H42C 109.5
H42B C42 H42C 109.5
C39 C43 H43A 109.5
C39 C43 H43B 109.5
C39 C43 H43C 109.5
H43A C43 H43B 109.5
H43A C43 H43C 109.5
H43B C43 H43C 109.5
C41 C44 H44A 109.5
C41 C44 H44B 109.5
C41 C44 H44C 109.5
H44A C44 H44B 109.5
H44A C44 H44C 109.5
H44B C44 H44C 109.5
Ni1 B1 H1A 39.8(16)
Ni1 B1 H1B 92.3(17)
Ni1 B1 H1C 73.3(17)
Ni1 B1 H1D 142.0(19)
Ni2 B1 Ni1 68.13(7)
Ni2 B1 H1A 101.5(16)
Ni2 B1 H1B 35.0(17)
Ni2 B1 H1C 72.2(17)
Ni2 B1 H1D 149.9(19)
H1A B1 H1B 110(2)
H1A B1 H1C 104(2)
H1A B1 H1D 107(2)
H1B B1 H1C 103(2)
H1B B1 H1D 122(3)
H1C B1 H1D 110(3)
Ni1 B2 Ni2 68.12(8)
Ni1 B2 H2C 33.5(17)
Ni1 B2 H2D 101.7(16)
Ni1 B2 H2E 62.7(16)
Ni1 B2 H2F 143.8(18)
Ni2 B2 H2C 92.9(17)
Ni2 B2 H2D 39.1(16)
Ni2 B2 H2E 70.5(16)
Ni2 B2 H2F 145.0(18)
H2C B2 H2D 113(2)
H2C B2 H2E 92(2)
H2C B2 H2F 122(2)
H2D B2 H2E 103(2)
H2D B2 H2F 115(2)
H2E B2 H2F 107(2)
C24 C25A C26 109.9(2)
C24 C25A H25A 109.7
C24 C25A H25B 109.7
C26 C25A H25A 109.7
C26 C25A H25B 109.7
H25A C25A H25B 108.2
C24 C25B C26 115.0(11)
C24 C25B H25C 108.5
C24 C25B H25D 108.5
C26 C25B H25C 108.5
C26 C25B H25D 108.5
H25C C25B H25D 107.5

loop_
_geom_bond_atom_site_label_1
_geom_bond_atom_site_label_2
_geom_bond_distance
Ni1 Ni2 2.4218(4)
Ni1 C1 1.917(2)
Ni1 B1 2.180(2)
Ni1 B2 2.143(3)
Ni1 H1A 1.46(4)
Ni1 H2C 1.33(4)
Ni1 H2E 1.92(4)
Ni2 C23 1.915(2)
Ni2 B1 2.144(2)
Ni2 B2 2.181(3)
Ni2 H1B 1.35(4)
Ni2 H2D 1.45(3)
N1 C1 1.352(3)
N1 C2 1.471(2)
N1 C5 1.435(3)
N2 C1 1.343(3)
N2 C4 1.474(2)
N2 C14 1.439(3)
N3 C23 1.350(3)
N3 C24 1.475(2)
N3 C27 1.441(3)
N4 C23 1.352(3)
N4 C26 1.471(3)
N4 C36 1.444(2)
C2 H2A 0.9900
C2 H2B 0.9900
C2 C3 1.516(3)
C3 H3A 0.9900
C3 H3B 0.9900
C3 C4 1.515(3)
C4 H4A 0.9900
C4 H4B 0.9900
C5 C6 1.398(3)
C5 C10 1.395(3)
C6 C7 1.391(3)
C6 C11 1.506(3)
C7 H7 0.9500
C7 C8 1.394(3)
C8 C9 1.391(3)
C8 C12 1.508(3)
C9 H9 0.9500
C9 C10 1.393(3)
C10 C13 1.503(3)
C11 H11A 0.9800
C11 H11B 0.9800
C11 H11C 0.9800
C12 H12A 0.9800
C12 H12B 0.9800
C12 H12C 0.9800
C13 H13A 0.9800
C13 H13B 0.9800
C13 H13C 0.9800
C14 C15 1.400(3)
C14 C19 1.397(3)
C15 C16 1.396(3)
C15 C20 1.505(3)
C16 H16 0.9500
C16 C17 1.385(3)
C17 C18 1.392(3)
C17 C21 1.508(3)
C18 H18 0.9500
C18 C19 1.394(3)
C19 C22 1.506(3)
C20 H20A 0.9800
C20 H20B 0.9800
C20 H20C 0.9800
C21 H21A 0.9800
C21 H21B 0.9800
C21 H21C 0.9800
C22 H22A 0.9800
C22 H22B 0.9800
C22 H22C 0.9800
C24 H24A 0.9900
C24 H24B 0.9900
C24 H24C 0.9900
C24 H24D 0.9900
C24 C25A 1.495(3)
C24 C25B 1.427(16)
C26 H26A 0.9900
C26 H26B 0.9900
C26 H26C 0.9900
C26 H26D 0.9900
C26 C25A 1.528(3)
C26 C25B 1.507(16)
C27 C28 1.397(3)
C27 C32 1.400(3)
C28 C29 1.399(3)
C28 C33 1.504(3)
C29 H29 0.9500
C29 C30 1.393(3)
C30 C31 1.395(3)
C30 C34 1.509(3)
C31 H31 0.9500
C31 C32 1.394(3)
C32 C35 1.504(3)
C33 H33A 0.9800
C33 H33B 0.9800
C33 H33C 0.9800
C34 H34A 0.9800
C34 H34B 0.9800
C34 H34C 0.9800
C35 H35A 0.9800
C35 H35B 0.9800
C35 H35C 0.9800
C36 C37 1.398(3)
C36 C41 1.400(3)
C37 C38 1.394(3)
C37 C42 1.505(3)
C38 H38 0.9500
C38 C39 1.388(3)
C39 C40 1.392(3)
C39 C43 1.511(3)
C40 H40 0.9500
C40 C41 1.386(3)
C41 C44 1.510(3)
C42 H42A 0.9800
C42 H42B 0.9800
C42 H42C 0.9800
C43 H43A 0.9800
C43 H43B 0.9800
C43 H43C 0.9800
C44 H44A 0.9800
C44 H44B 0.9800
C44 H44C 0.9800
B1 H1A 1.24(4)
B1 H1B 1.20(4)
B1 H1C 1.19(4)
B1 H1D 1.05(4)
B2 H2C 1.19(4)
B2 H2D 1.23(4)
B2 H2E 1.23(3)
B2 H2F 1.11(4)
C25A H25A 0.9900
C25A H25B 0.9900
C25B H25C 0.9900
C25B H25D 0.9900

loop_
_geom_torsion_atom_site_label_1
_geom_torsion_atom_site_label_2
_geom_torsion_atom_site_label_3
_geom_torsion_atom_site_label_4
_geom_torsion
N1 C2 C3 C4 51.0(2)
N1 C5 C6 C7 173.53(18)
N1 C5 C6 C11 -7.1(3)
N1 C5 C10 C9 -174.05(17)
N1 C5 C10 C13 5.2(3)
N2 C14 C15 C16 -179.42(17)
N2 C14 C15 C20 0.8(3)
N2 C14 C19 C18 179.38(18)
N2 C14 C19 C22 -1.2(3)
N3 C24 C25A C26 -50.8(3)
N3 C24 C25B C26 40.4(12)
N3 C27 C28 C29 177.89(17)
N3 C27 C28 C33 -1.0(3)
N3 C27 C32 C31 -178.46(17)
N3 C27 C32 C35 -0.5(3)
N4 C26 C25A C24 50.1(3)
N4 C26 C25B C24 -40.0(12)
N4 C36 C37 C38 -178.23(17)
N4 C36 C37 C42 2.4(3)
N4 C36 C41 C40 177.89(19)
N4 C36 C41 C44 -5.3(3)
C1 N1 C2 C3 -28.1(3)
C1 N1 C5 C6 96.7(2)
C1 N1 C5 C10 -88.0(2)
C1 N2 C4 C3 24.1(3)
C1 N2 C14 C15 -83.1(2)
C1 N2 C14 C19 98.2(2)
C2 N1 C1 Ni1 -173.84(15)
C2 N1 C1 N2 1.0(3)
C2 N1 C5 C6 -82.5(2)
C2 N1 C5 C10 92.9(2)
C2 C3 C4 N2 -49.0(2)
C4 N2 C1 Ni1 176.08(15)
C4 N2 C1 N1 1.2(3)
C4 N2 C14 C15 96.3(2)
C4 N2 C14 C19 -82.5(2)
C5 N1 C1 Ni1 7.1(2)
C5 N1 C1 N2 -178.06(16)
C5 N1 C2 C3 150.93(18)
C5 C6 C7 C8 0.6(3)
C6 C5 C10 C9 1.2(3)
C6 C5 C10 C13 -179.60(18)
C6 C7 C8 C9 1.2(3)
C6 C7 C8 C12 -178.0(2)
C7 C8 C9 C10 -1.9(3)
C8 C9 C10 C5 0.7(3)
C8 C9 C10 C13 -178.53(19)
C10 C5 C6 C7 -1.8(3)
C10 C5 C6 C11 177.57(19)
C11 C6 C7 C8 -178.8(2)
C12 C8 C9 C10 177.4(2)
C14 N2 C1 Ni1 -4.6(2)
C14 N2 C1 N1 -179.48(17)
C14 N2 C4 C3 -155.20(18)
C14 C15 C16 C17 0.3(3)
C15 C14 C19 C18 0.6(3)
C15 C14 C19 C22 -179.95(19)
C15 C16 C17 C18 0.0(3)
C15 C16 C17 C21 179.9(2)
C16 C17 C18 C19 -0.1(3)
C17 C18 C19 C14 -0.3(3)
C17 C18 C19 C22 -179.7(2)
C19 C14 C15 C16 -0.7(3)
C19 C14 C15 C20 179.55(19)
C20 C15 C16 C17 -179.9(2)
C21 C17 C18 C19 -179.9(2)
C23 N3 C24 C25A 27.2(3)
C23 N3 C24 C25B -20.7(8)
C23 N3 C27 C28 -73.5(2)
C23 N3 C27 C32 108.8(2)
C23 N4 C26 C25A -25.7(3)
C23 N4 C26 C25B 19.8(7)
C23 N4 C36 C37 -92.6(2)
C23 N4 C36 C41 89.9(2)
C24 N3 C23 Ni2 176.15(17)
C24 N3 C23 N4 -0.3(3)
C24 N3 C27 C28 99.8(2)
C24 N3 C27 C32 -78.0(2)
C26 N4 C23 Ni2 -176.62(17)
C26 N4 C23 N3 0.0(3)
C26 N4 C36 C37 95.5(2)
C26 N4 C36 C41 -81.9(2)
C27 N3 C23 Ni2 -11.2(3)
C27 N3 C23 N4 172.30(17)
C27 N3 C24 C25A -145.6(2)
C27 N3 C24 C25B 166.6(7)
C27 C28 C29 C30 1.3(3)
C28 C27 C32 C31 3.8(3)
C28 C27 C32 C35 -178.24(18)
C28 C29 C30 C31 2.3(3)
C28 C29 C30 C34 -176.06(19)
C29 C30 C31 C32 -2.9(3)
C30 C31 C32 C27 -0.1(3)
C30 C31 C32 C35 -178.07(18)
C32 C27 C28 C29 -4.4(3)
C32 C27 C28 C33 176.69(18)
C33 C28 C29 C30 -179.76(18)
C34 C30 C31 C32 175.46(18)
C36 N4 C23 Ni2 12.4(3)
C36 N4 C23 N3 -170.99(18)
C36 N4 C26 C25A 145.5(2)
C36 N4 C26 C25B -169.0(7)
C36 C37 C38 C39 0.9(3)
C37 C36 C41 C40 0.4(3)
C37 C36 C41 C44 177.2(2)
C37 C38 C39 C40 -0.5(3)
C37 C38 C39 C43 179.0(2)
C38 C39 C40 C41 0.1(3)
C39 C40 C41 C36 0.0(3)
C39 C40 C41 C44 -176.9(2)
C41 C36 C37 C38 -0.8(3)
C41 C36 C37 C42 179.82(19)
C42 C37 C38 C39 -179.7(2)
C43 C39 C40 C41 -179.4(2)
C25A C24 C25B C26 -55.8(8)
C25A C26 C25B C24 56.5(9)
C25B C24 C25A C26 51.8(9)
C25B C26 C25A C24 -50.1(9)
